data_4027116
loop_
_publ_author_name
'Ping Cheng'
'Derrick L. J. Clive'

_publ_section_title
;
 Formation of Optically Pure Cyclic Amines by Intramolecular Conjugate
 Displacement
;
_journal_name_full 'Journal of Organic Chemistry'
_journal_page_first 3348
_journal_page_last 3364
_journal_paper_doi 10.1021/jo3001657
_journal_volume 77
_journal_year 2012
_chemical_absolute_configuration ad
_chemical_formula_moiety 'C20 H28 O3 Se'
_chemical_formula_sum 'C20 H28 O3 Se'
_chemical_formula_weight 395.38
_chemical_name_systematic
; 
 ? 
;
_space_group_IT_number 4
_symmetry_cell_setting monoclinic
_symmetry_space_group_name_Hall 'P 2yb'
_symmetry_space_group_name_H-M 'P 1 21 1'
_atom_sites_solution_hydrogens geom
_atom_sites_solution_primary direct
_atom_sites_solution_secondary difmap
_audit_creation_method SHELXL-97
_cell_angle_alpha 90.00
_cell_angle_beta 99.7760(15)
_cell_angle_gamma 90.00
_cell_formula_units_Z 4
_cell_length_a 10.8582(14)
_cell_length_b 9.0165(12)
_cell_length_c 19.867(3)
_cell_measurement_reflns_used 7101
_cell_measurement_temperature 173(2)
_cell_measurement_theta_max 24.01
_cell_measurement_theta_min 2.49
_cell_volume 1916.8(5)
_computing_cell_refinement 'Bruker SAINT'
_computing_data_collection 'Bruker APEX2'
_computing_data_reduction 'Bruker SAINT'
_computing_molecular_graphics 'Bruker SHELXTL'
_computing_publication_material 'Bruker SHELXTL'
_computing_structure_refinement 'SHELXL-97 (Sheldrick, 2008)'
_computing_structure_solution 'SHELXD (Schneider & Sheldrick, 2002)'
_diffrn_ambient_temperature 173(2)
_diffrn_measured_fraction_theta_full 0.995
_diffrn_measured_fraction_theta_max 0.995
_diffrn_measurement_device_type 'Bruker APEX-II CCD'
_diffrn_measurement_method '\w scans'
_diffrn_radiation_monochromator graphite
_diffrn_radiation_source 'fine-focus sealed tube'
_diffrn_radiation_type MoK\a
_diffrn_radiation_wavelength 0.71073
_diffrn_reflns_av_R_equivalents 0.0352
_diffrn_reflns_av_sigmaI/netI 0.0625
_diffrn_reflns_limit_h_max 14
_diffrn_reflns_limit_h_min -14
_diffrn_reflns_limit_k_max 11
_diffrn_reflns_limit_k_min -11
_diffrn_reflns_limit_l_max 25
_diffrn_reflns_limit_l_min -25
_diffrn_reflns_number 17070
_diffrn_reflns_theta_full 27.54
_diffrn_reflns_theta_max 27.54
_diffrn_reflns_theta_min 1.90
_exptl_absorpt_coefficient_mu 1.973
_exptl_absorpt_correction_T_max 0.8471
_exptl_absorpt_correction_T_min 0.2836
_exptl_absorpt_correction_type integration
_exptl_absorpt_process_details 'SADABS (Sheldrick, 2008)'
_exptl_crystal_colour colourless
_exptl_crystal_density_diffrn 1.370
_exptl_crystal_description rod
_exptl_crystal_F_000 824
_exptl_crystal_size_max 0.85
_exptl_crystal_size_mid 0.14
_exptl_crystal_size_min 0.09
_refine_diff_density_max 0.701
_refine_diff_density_min -0.645
_refine_diff_density_rms 0.060
_refine_ls_abs_structure_details 'Flack H D (1983), Acta Cryst. A39, 876-881'
_refine_ls_abs_structure_Flack 0.006(6)
_refine_ls_extinction_coef 0.0021(5)
_refine_ls_extinction_expression Fc^*^=kFc[1+0.001xFc^2^\l^3^/sin(2\q)]^-1/4^
_refine_ls_extinction_method SHELXL
_refine_ls_goodness_of_fit_ref 1.039
_refine_ls_hydrogen_treatment constr
_refine_ls_matrix_type full
_refine_ls_number_parameters 434
_refine_ls_number_reflns 8774
_refine_ls_number_restraints 1
_refine_ls_restrained_S_all 1.039
_refine_ls_R_factor_all 0.0528
_refine_ls_R_factor_gt 0.0374
_refine_ls_shift/su_max 0.001
_refine_ls_shift/su_mean 0.000
_refine_ls_structure_factor_coef Fsqd
_refine_ls_weighting_details 'calc w=1/[\s^2^(Fo^2^)+(0.0352P)^2^+0.0000P] where P=(Fo^2^+2Fc^2^)/3'
_refine_ls_weighting_scheme calc
_refine_ls_wR_factor_gt 0.0830
_refine_ls_wR_factor_ref 0.0888
_reflns_number_gt 7184
_reflns_number_total 8774
_reflns_threshold_expression I>2\s(I)
_cod_data_source_file jo3001657_si_001.cif
_cod_data_source_block dlc1109
_cod_original_cell_volume 1916.8(4)
_cod_original_sg_symbol_H-M 'P 21'
_cod_database_code 4027116

loop_
_symmetry_equiv_pos_as_xyz
'x, y, z'
'-x, y+1/2, -z'

loop_
_atom_site_label
_atom_site_type_symbol
_atom_site_fract_x
_atom_site_fract_y
_atom_site_fract_z
_atom_site_U_iso_or_equiv
_atom_site_adp_type
_atom_site_occupancy
_atom_site_symmetry_multiplicity
_atom_site_calc_flag
_atom_site_refinement_flags
SeA Se 0.26610(3) 0.04179(4) 0.117028(17) 0.03752(10) Uani 1 1 d .
O1A O 0.07309(18) 0.2521(2) -0.02315(11) 0.0323(5) Uani 1 1 d .
O2A O -0.0244(2) 0.2045(3) 0.06478(13) 0.0429(6) Uani 1 1 d .
O3A O 0.28608(17) 0.27254(19) -0.02326(10) 0.0246(4) Uani 1 1 d .
C1A C 0.0519(3) 0.1681(3) 0.03109(17) 0.0316(7) Uani 1 1 d .
C2A C 0.1332(2) 0.0311(4) 0.03715(14) 0.0291(6) Uani 1 1 d .
H2A H 0.0816 -0.0602 0.0389 0.035 Uiso 1 1 calc R
C3A C 0.1912(3) 0.0335(3) -0.02804(14) 0.0304(6) Uani 1 1 d .
H3AA H 0.2800 0.0025 -0.0184 0.036 Uiso 1 1 calc R
H3BA H 0.1451 -0.0329 -0.0633 0.036 Uiso 1 1 calc R
C4A C 0.1793(3) 0.1941(3) -0.05089(16) 0.0289(7) Uani 1 1 d .
H4A H 0.1639 0.2010 -0.1019 0.035 Uiso 1 1 calc R
C5A C 0.1745(3) 0.0812(4) 0.18752(16) 0.0391(8) Uani 1 1 d .
C6A C 0.2228(5) 0.1917(4) 0.2339(2) 0.0616(12) Uani 1 1 d .
H6A H 0.2947 0.2454 0.2267 0.074 Uiso 1 1 calc R
C7A C 0.1686(6) 0.2242(7) 0.2896(3) 0.0893(17) Uani 1 1 d .
H7A H 0.2059 0.2941 0.3227 0.107 Uiso 1 1 calc R
C8A C 0.0630(6) 0.1563(7) 0.2967(3) 0.0864(19) Uani 1 1 d .
H8A H 0.0218 0.1860 0.3330 0.104 Uiso 1 1 calc R
C9A C 0.0092(4) 0.0426(8) 0.2530(3) 0.0864(18) Uani 1 1 d .
H9A H -0.0644 -0.0069 0.2607 0.104 Uiso 1 1 calc R
C10A C 0.0694(4) 0.0035(5) 0.1960(2) 0.0624(12) Uani 1 1 d .
H10A H 0.0373 -0.0735 0.1653 0.075 Uiso 1 1 calc R
C11A C 0.2828(3) 0.4275(3) -0.04315(14) 0.0236(6) Uani 1 1 d .
H11A H 0.1951 0.4649 -0.0471 0.028 Uiso 1 1 calc R
C12A C 0.3666(2) 0.5154(3) 0.01226(14) 0.0246(6) Uani 1 1 d .
H12A H 0.4541 0.4802 0.0127 0.030 Uiso 1 1 calc R
C13A C 0.3622(3) 0.6790(3) -0.00965(16) 0.0285(7) Uani 1 1 d .
H13A H 0.2762 0.7173 -0.0117 0.034 Uiso 1 1 calc R
H13B H 0.4184 0.7376 0.0249 0.034 Uiso 1 1 calc R
C14A C 0.4017(3) 0.6994(3) -0.07933(16) 0.0312(7) Uani 1 1 d .
H14A H 0.4906 0.6709 -0.0759 0.037 Uiso 1 1 calc R
H14B H 0.3939 0.8054 -0.0923 0.037 Uiso 1 1 calc R
C15A C 0.3226(3) 0.6063(3) -0.13503(16) 0.0285(7) Uani 1 1 d .
H15A H 0.2344 0.6424 -0.1408 0.034 Uiso 1 1 calc R
C16A C 0.3253(3) 0.4444(3) -0.11176(16) 0.0282(7) Uani 1 1 d .
H16A H 0.2702 0.3848 -0.1464 0.034 Uiso 1 1 calc R
H16B H 0.4114 0.4054 -0.1083 0.034 Uiso 1 1 calc R
C17A C 0.3375(3) 0.4907(3) 0.08489(15) 0.0289(7) Uani 1 1 d .
H17A H 0.3430 0.3815 0.0936 0.035 Uiso 1 1 calc R
C18A C 0.2069(3) 0.5387(5) 0.09390(16) 0.0384(7) Uani 1 1 d .
H18A H 0.1964 0.5226 0.1414 0.046 Uiso 1 1 calc R
H18B H 0.1446 0.4803 0.0635 0.046 Uiso 1 1 calc R
H18C H 0.1954 0.6442 0.0826 0.046 Uiso 1 1 calc R
C19A C 0.4344(3) 0.5639(4) 0.13951(16) 0.0432(8) Uani 1 1 d .
H19A H 0.4119 0.5469 0.1846 0.052 Uiso 1 1 calc R
H19B H 0.4366 0.6707 0.1308 0.052 Uiso 1 1 calc R
H19C H 0.5169 0.5210 0.1382 0.052 Uiso 1 1 calc R
C20A C 0.3674(3) 0.6217(4) -0.20321(18) 0.0441(9) Uani 1 1 d .
H20A H 0.3169 0.5578 -0.2371 0.053 Uiso 1 1 calc R
H20B H 0.4553 0.5920 -0.1980 0.053 Uiso 1 1 calc R
H20C H 0.3587 0.7251 -0.2185 0.053 Uiso 1 1 calc R
SeB Se 0.24956(3) 0.30216(4) 0.636301(19) 0.04258(11) Uani 1 1 d .
O1B O 0.07106(18) 0.4904(2) 0.48622(11) 0.0326(5) Uani 1 1 d .
O2B O -0.0389(2) 0.4389(3) 0.56845(13) 0.0433(6) Uani 1 1 d .
O3B O 0.28486(17) 0.5159(2) 0.48871(10) 0.0274(4) Uani 1 1 d .
C1B C 0.0441(3) 0.4065(3) 0.53889(17) 0.0323(7) Uani 1 1 d .
C2B C 0.1323(3) 0.2750(3) 0.55058(16) 0.0322(7) Uani 1 1 d .
H2B H 0.0837 0.1813 0.5524 0.039 Uiso 1 1 calc R
C3B C 0.1957(3) 0.2747(3) 0.48740(16) 0.0337(7) Uani 1 1 d .
H3AB H 0.2850 0.2474 0.4996 0.040 Uiso 1 1 calc R
H3BB H 0.1540 0.2043 0.4526 0.040 Uiso 1 1 calc R
C4B C 0.1815(3) 0.4331(3) 0.46134(17) 0.0306(7) Uani 1 1 d .
H4B H 0.1686 0.4353 0.4103 0.037 Uiso 1 1 calc R
C5B C 0.1700(3) 0.1788(3) 0.69511(17) 0.0354(7) Uani 1 1 d .
C6B C 0.2451(3) 0.0924(4) 0.74216(17) 0.0423(9) Uani 1 1 d .
H6B H 0.3332 0.0944 0.7443 0.051 Uiso 1 1 calc R
C7B C 0.1930(4) 0.0019(4) 0.78669(17) 0.0458(9) Uani 1 1 d .
H7B H 0.2459 -0.0563 0.8195 0.055 Uiso 1 1 calc R
C8B C 0.0663(4) -0.0040(4) 0.78365(17) 0.0493(10) Uani 1 1 d .
H8B H 0.0305 -0.0672 0.8134 0.059 Uiso 1 1 calc R
C9B C -0.0082(4) 0.0833(5) 0.7368(2) 0.0653(13) Uani 1 1 d .
H9B H -0.0963 0.0791 0.7342 0.078 Uiso 1 1 calc R
C10B C 0.0419(3) 0.1775(5) 0.6933(2) 0.0567(11) Uani 1 1 d .
H10B H -0.0110 0.2403 0.6626 0.068 Uiso 1 1 calc R
C11B C 0.2848(3) 0.6666(3) 0.46277(15) 0.0255(6) Uani 1 1 d .
H11B H 0.1983 0.7080 0.4581 0.031 Uiso 1 1 calc R
C12B C 0.3729(3) 0.7604(3) 0.51427(14) 0.0241(6) Uani 1 1 d .
H12B H 0.4592 0.7210 0.5150 0.029 Uiso 1 1 calc R
C13B C 0.3706(3) 0.9180(3) 0.48603(16) 0.0302(7) Uani 1 1 d .
H13C H 0.4279 0.9808 0.5182 0.036 Uiso 1 1 calc R
H13D H 0.2853 0.9590 0.4830 0.036 Uiso 1 1 calc R
C14B C 0.4091(3) 0.9252(3) 0.41566(16) 0.0333(7) Uani 1 1 d .
H14C H 0.4977 0.8951 0.4196 0.040 Uiso 1 1 calc R
H14D H 0.4017 1.0288 0.3989 0.040 Uiso 1 1 calc R
C15B C 0.3278(3) 0.8242(4) 0.36379(15) 0.0298(7) Uani 1 1 d .
H15B H 0.2406 0.8638 0.3560 0.036 Uiso 1 1 calc R
C16B C 0.3257(3) 0.6684(3) 0.39344(15) 0.0289(7) Uani 1 1 d .
H16C H 0.2680 0.6058 0.3614 0.035 Uiso 1 1 calc R
H16D H 0.4103 0.6247 0.3978 0.035 Uiso 1 1 calc R
C17B C 0.3459(3) 0.7498(3) 0.58781(15) 0.0309(7) Uani 1 1 d .
H17B H 0.3519 0.6430 0.6015 0.037 Uiso 1 1 calc R
C18B C 0.2168(3) 0.8048(5) 0.59640(16) 0.0400(7) Uani 1 1 d .
H18D H 0.2065 0.7934 0.6442 0.048 Uiso 1 1 calc R
H18E H 0.1528 0.7467 0.5671 0.048 Uiso 1 1 calc R
H18F H 0.2082 0.9097 0.5835 0.048 Uiso 1 1 calc R
C19B C 0.4453(3) 0.8361(4) 0.63795(17) 0.0412(8) Uani 1 1 d .
H19D H 0.4267 0.8276 0.6844 0.049 Uiso 1 1 calc R
H19E H 0.4439 0.9408 0.6246 0.049 Uiso 1 1 calc R
H19F H 0.5282 0.7945 0.6366 0.049 Uiso 1 1 calc R
C20B C 0.3741(3) 0.8225(4) 0.29536(16) 0.0414(8) Uani 1 1 d .
H20D H 0.3708 0.9233 0.2766 0.050 Uiso 1 1 calc R
H20E H 0.3208 0.7570 0.2635 0.050 Uiso 1 1 calc R
H20F H 0.4604 0.7863 0.3021 0.050 Uiso 1 1 calc R

loop_
_atom_site_aniso_label
_atom_site_aniso_U_11
_atom_site_aniso_U_22
_atom_site_aniso_U_33
_atom_site_aniso_U_23
_atom_site_aniso_U_13
_atom_site_aniso_U_12
SeA 0.02901(16) 0.0442(2) 0.03850(17) 0.00471(17) 0.00342(13) 0.00225(16)
O1A 0.0274(11) 0.0188(10) 0.0509(13) 0.0071(9) 0.0070(10) -0.0001(8)
O2A 0.0281(12) 0.0416(14) 0.0616(16) 0.0068(12) 0.0152(11) 0.0064(10)
O3A 0.0281(10) 0.0103(10) 0.0354(11) 0.0006(8) 0.0055(8) -0.0002(8)
C1A 0.0278(16) 0.0204(16) 0.0442(18) 0.0026(13) -0.0008(14) -0.0075(13)
C2A 0.0287(14) 0.0180(14) 0.0399(15) 0.0033(14) 0.0035(12) -0.0034(14)
C3A 0.0408(16) 0.0141(13) 0.0353(15) 0.0013(14) 0.0039(12) -0.0038(14)
C4A 0.0338(16) 0.0148(14) 0.0374(17) -0.0019(12) 0.0041(14) -0.0033(12)
C5A 0.0480(19) 0.0329(19) 0.0358(17) 0.0053(14) 0.0058(15) 0.0146(15)
C6A 0.094(3) 0.040(2) 0.050(2) -0.0042(19) 0.012(2) 0.016(2)
C7A 0.114(5) 0.088(4) 0.070(3) -0.014(3) 0.029(3) 0.031(4)
C8A 0.096(4) 0.111(5) 0.057(3) 0.006(3) 0.026(3) 0.059(4)
C9A 0.057(3) 0.124(5) 0.083(3) 0.060(4) 0.026(3) 0.026(4)
C10A 0.052(2) 0.081(3) 0.057(2) 0.023(2) 0.0199(19) 0.004(2)
C11A 0.0276(15) 0.0117(13) 0.0319(16) 0.0029(11) 0.0060(12) 0.0021(11)
C12A 0.0229(13) 0.0166(15) 0.0341(15) 0.0012(11) 0.0038(11) 0.0022(11)
C13A 0.0310(16) 0.0124(14) 0.0421(18) 0.0001(12) 0.0063(13) -0.0038(12)
C14A 0.0338(17) 0.0165(14) 0.0449(19) 0.0044(13) 0.0113(14) -0.0037(12)
C15A 0.0296(16) 0.0210(15) 0.0363(17) 0.0065(13) 0.0095(13) 0.0020(12)
C16A 0.0348(17) 0.0179(15) 0.0332(17) -0.0003(12) 0.0094(13) -0.0007(12)
C17A 0.0341(16) 0.0182(14) 0.0340(16) -0.0019(12) 0.0051(13) 0.0028(12)
C18A 0.0373(16) 0.0381(18) 0.0436(18) -0.0059(19) 0.0179(14) -0.0019(18)
C19A 0.0466(19) 0.040(2) 0.0403(18) -0.0078(16) -0.0002(15) 0.0026(17)
C20A 0.056(2) 0.0340(19) 0.046(2) 0.0081(16) 0.0185(17) -0.0043(17)
SeB 0.03061(17) 0.0416(2) 0.0515(2) 0.00952(18) -0.00455(15) -0.01042(16)
O1B 0.0278(11) 0.0184(10) 0.0518(13) 0.0086(9) 0.0070(10) -0.0013(8)
O2B 0.0318(13) 0.0399(14) 0.0591(16) 0.0070(12) 0.0104(12) 0.0022(11)
O3B 0.0277(10) 0.0131(10) 0.0408(11) 0.0020(9) 0.0041(8) -0.0025(8)
C1B 0.0279(16) 0.0208(15) 0.0452(19) 0.0039(13) -0.0023(14) -0.0070(13)
C2B 0.0290(15) 0.0203(18) 0.0451(18) 0.0035(13) 0.0000(13) -0.0041(12)
C3B 0.0415(18) 0.0131(16) 0.0457(18) 0.0011(13) 0.0049(14) -0.0023(13)
C4B 0.0309(17) 0.0175(15) 0.0421(18) -0.0015(13) 0.0026(14) -0.0031(12)
C5B 0.0331(17) 0.0274(18) 0.0431(19) 0.0000(14) -0.0006(14) -0.0006(14)
C6B 0.0393(18) 0.049(2) 0.0354(18) 0.0014(15) -0.0015(15) 0.0158(16)
C7B 0.059(2) 0.042(2) 0.0344(18) 0.0066(15) 0.0017(16) 0.0145(18)
C8B 0.060(2) 0.052(2) 0.0337(18) 0.0074(16) 0.0012(17) -0.0086(19)
C9B 0.043(2) 0.085(4) 0.065(3) 0.027(2) -0.002(2) -0.019(2)
C10B 0.0346(19) 0.065(3) 0.066(3) 0.032(2) -0.0035(18) -0.0024(19)
C11B 0.0268(15) 0.0132(14) 0.0362(16) 0.0024(12) 0.0045(13) 0.0002(11)
C12B 0.0226(14) 0.0192(15) 0.0311(15) -0.0010(11) 0.0062(12) 0.0009(11)
C13B 0.0349(18) 0.0162(15) 0.0398(18) -0.0013(13) 0.0067(14) -0.0044(13)
C14B 0.0412(19) 0.0220(16) 0.0372(18) 0.0064(13) 0.0082(15) -0.0029(14)
C15B 0.0261(14) 0.0266(17) 0.0353(16) 0.0041(13) 0.0016(12) 0.0040(13)
C16B 0.0317(16) 0.0212(16) 0.0333(16) -0.0031(12) 0.0043(13) 0.0027(13)
C17B 0.0358(17) 0.0243(15) 0.0336(16) -0.0026(12) 0.0086(13) -0.0054(13)
C18B 0.0441(18) 0.0407(19) 0.0391(18) 0.0033(18) 0.0185(15) 0.0069(19)
C19B 0.0484(19) 0.038(2) 0.0378(18) -0.0017(14) 0.0082(15) -0.0104(16)
C20B 0.0417(18) 0.047(2) 0.0353(17) 0.0070(17) 0.0063(14) 0.0032(18)

loop_
_atom_type_symbol
_atom_type_description
_atom_type_scat_dispersion_real
_atom_type_scat_dispersion_imag
_atom_type_scat_source
C C 0.0033 0.0016 'International Tables Vol C Tables 4.2.6.8 and 6.1.1.4'
H H 0.0000 0.0000 'International Tables Vol C Tables 4.2.6.8 and 6.1.1.4'
O O 0.0106 0.0060 'International Tables Vol C Tables 4.2.6.8 and 6.1.1.4'
Se Se -0.0929 2.2259 'International Tables Vol C Tables 4.2.6.8 and 6.1.1.4'

loop_
_geom_angle_atom_site_label_1
_geom_angle_atom_site_label_2
_geom_angle_atom_site_label_3
_geom_angle
C5A SeA C2A 101.66(13)
C1A O1A C4A 110.4(2)
C4A O3A C11A 113.7(2)
O2A C1A O1A 120.9(3)
O2A C1A C2A 129.1(3)
O1A C1A C2A 109.9(3)
C1A C2A C3A 103.9(2)
C1A C2A SeA 111.4(2)
C3A C2A SeA 109.37(18)
C4A C3A C2A 103.8(3)
O3A C4A O1A 109.2(2)
O3A C4A C3A 110.2(2)
O1A C4A C3A 105.2(2)
C10A C5A C6A 120.6(4)
C10A C5A SeA 123.3(3)
C6A C5A SeA 116.0(3)
C7A C6A C5A 121.4(5)
C8A C7A C6A 118.9(5)
C7A C8A C9A 123.2(5)
C8A C9A C10A 117.8(5)
C5A C10A C9A 117.9(5)
O3A C11A C16A 110.1(2)
O3A C11A C12A 108.6(2)
C16A C11A C12A 111.1(2)
C11A C12A C13A 107.9(2)
C11A C12A C17A 114.0(2)
C13A C12A C17A 113.7(2)
C14A C13A C12A 111.8(2)
C13A C14A C15A 112.3(2)
C20A C15A C16A 111.3(3)
C20A C15A C14A 111.7(3)
C16A C15A C14A 109.0(3)
C11A C16A C15A 111.9(2)
C18A C17A C19A 109.7(3)
C18A C17A C12A 114.3(2)
C19A C17A C12A 112.1(2)
C5B SeB C2B 99.39(13)
C1B O1B C4B 111.0(2)
C4B O3B C11B 114.5(2)
O2B C1B O1B 121.4(3)
O2B C1B C2B 128.8(3)
O1B C1B C2B 109.8(3)
C1B C2B C3B 103.7(2)
C1B C2B SeB 109.6(2)
C3B C2B SeB 113.3(2)
C4B C3B C2B 104.1(3)
O3B C4B O1B 109.5(2)
O3B C4B C3B 110.2(2)
O1B C4B C3B 105.0(2)
C6B C5B C10B 119.4(3)
C6B C5B SeB 117.7(3)
C10B C5B SeB 122.8(3)
C5B C6B C7B 120.4(3)
C8B C7B C6B 120.6(3)
C7B C8B C9B 118.7(4)
C8B C9B C10B 121.7(4)
C5B C10B C9B 119.2(3)
O3B C11B C16B 110.4(2)
O3B C11B C12B 108.5(2)
C16B C11B C12B 110.8(2)
C13B C12B C11B 107.4(2)
C13B C12B C17B 114.3(2)
C11B C12B C17B 113.7(2)
C12B C13B C14B 112.7(2)
C13B C14B C15B 112.0(3)
C16B C15B C20B 111.3(3)
C16B C15B C14B 109.4(2)
C20B C15B C14B 111.4(3)
C11B C16B C15B 112.7(2)
C18B C17B C12B 114.4(2)
C18B C17B C19B 108.6(3)
C12B C17B C19B 110.8(2)

loop_
_geom_bond_atom_site_label_1
_geom_bond_atom_site_label_2
_geom_bond_distance
SeA C5A 1.884(3)
SeA C2A 1.958(3)
O1A C1A 1.368(4)
O1A C4A 1.457(4)
O2A C1A 1.196(4)
O3A C4A 1.389(3)
O3A C11A 1.451(3)
C1A C2A 1.510(4)
C2A C3A 1.534(4)
C3A C4A 1.517(4)
C5A C10A 1.374(5)
C5A C6A 1.398(5)
C6A C7A 1.371(6)
C7A C8A 1.328(8)
C8A C9A 1.404(8)
C9A C10A 1.444(6)
C11A C16A 1.519(4)
C11A C12A 1.526(4)
C12A C13A 1.537(4)
C12A C17A 1.545(4)
C13A C14A 1.528(4)
C14A C15A 1.531(4)
C15A C20A 1.521(4)
C15A C16A 1.530(4)
C17A C18A 1.522(4)
C17A C19A 1.527(4)
SeB C5B 1.921(3)
SeB C2B 1.961(3)
O1B C1B 1.363(4)
O1B C4B 1.466(4)
O2B C1B 1.193(4)
O3B C4B 1.380(3)
O3B C11B 1.453(3)
C1B C2B 1.517(4)
C2B C3B 1.531(4)
C3B C4B 1.518(4)
C5B C6B 1.374(4)
C5B C10B 1.385(5)
C6B C7B 1.392(5)
C7B C8B 1.368(5)
C8B C9B 1.372(5)
C9B C10B 1.388(5)
C11B C16B 1.518(4)
C11B C12B 1.531(4)
C12B C13B 1.527(4)
C12B C17B 1.541(4)
C13B C14B 1.527(4)
C14B C15B 1.537(4)
C15B C16B 1.525(4)
C15B C20B 1.527(4)
C17B C18B 1.523(4)
C17B C19B 1.549(4)

loop_
_geom_torsion_atom_site_label_1
_geom_torsion_atom_site_label_2
_geom_torsion_atom_site_label_3
_geom_torsion_atom_site_label_4
_geom_torsion
C4A O1A C1A O2A 173.5(3)
C4A O1A C1A C2A -8.4(3)
O2A C1A C2A C3A 169.4(3)
O1A C1A C2A C3A -8.5(3)
O2A C1A C2A SeA -72.9(4)
O1A C1A C2A SeA 109.2(2)
C5A SeA C2A C1A 53.4(2)
C5A SeA C2A C3A 167.6(2)
C1A C2A C3A C4A 20.9(3)
SeA C2A C3A C4A -98.2(2)
C11A O3A C4A O1A -65.4(3)
C11A O3A C4A C3A 179.5(2)
C1A O1A C4A O3A -96.3(3)
C1A O1A C4A C3A 22.0(3)
C2A C3A C4A O3A 91.6(3)
C2A C3A C4A O1A -26.0(3)
C2A SeA C5A C10A 47.8(3)
C2A SeA C5A C6A -135.1(3)
C10A C5A C6A C7A 1.1(6)
SeA C5A C6A C7A -176.1(4)
C5A C6A C7A C8A -4.9(7)
C6A C7A C8A C9A 5.8(8)
C7A C8A C9A C10A -3.0(8)
C6A C5A C10A C9A 1.7(6)
SeA C5A C10A C9A 178.7(3)
C8A C9A C10A C5A -0.9(6)
C4A O3A C11A C16A -84.6(3)
C4A O3A C11A C12A 153.6(2)
O3A C11A C12A C13A 179.9(2)
C16A C11A C12A C13A 58.7(3)
O3A C11A C12A C17A -52.8(3)
C16A C11A C12A C17A -174.0(2)
C11A C12A C13A C14A -57.0(3)
C17A C12A C13A C14A 175.4(2)
C12A C13A C14A C15A 56.4(3)
C13A C14A C15A C20A -177.1(3)
C13A C14A C15A C16A -53.7(3)
O3A C11A C16A C15A 179.7(2)
C12A C11A C16A C15A -59.9(3)
C20A C15A C16A C11A 179.1(3)
C14A C15A C16A C11A 55.5(4)
C11A C12A C17A C18A -62.1(3)
C13A C12A C17A C18A 62.2(3)
C11A C12A C17A C19A 172.3(2)
C13A C12A C17A C19A -63.4(3)
C4B O1B C1B O2B 176.4(3)
C4B O1B C1B C2B -4.1(3)
O2B C1B C2B C3B 167.4(3)
O1B C1B C2B C3B -12.1(3)
O2B C1B C2B SeB -71.3(4)
O1B C1B C2B SeB 109.2(2)
C5B SeB C2B C1B 99.5(2)
C5B SeB C2B C3B -145.3(2)
C1B C2B C3B C4B 22.6(3)
SeB C2B C3B C4B -96.2(2)
C11B O3B C4B O1B -69.6(3)
C11B O3B C4B C3B 175.5(2)
C1B O1B C4B O3B -99.5(3)
C1B O1B C4B C3B 18.8(3)
C2B C3B C4B O3B 92.6(3)
C2B C3B C4B O1B -25.2(3)
C2B SeB C5B C6B 139.8(3)
C2B SeB C5B C10B -42.3(3)
C10B C5B C6B C7B 1.3(5)
SeB C5B C6B C7B 179.3(3)
C5B C6B C7B C8B 0.9(5)
C6B C7B C8B C9B -1.3(6)
C7B C8B C9B C10B -0.5(7)
C6B C5B C10B C9B -3.1(6)
SeB C5B C10B C9B 179.0(3)
C8B C9B C10B C5B 2.8(7)
C4B O3B C11B C16B -79.7(3)
C4B O3B C11B C12B 158.8(2)
O3B C11B C12B C13B -179.7(2)
C16B C11B C12B C13B 58.9(3)
O3B C11B C12B C17B -52.2(3)
C16B C11B C12B C17B -173.6(2)
C11B C12B C13B C14B -58.0(3)
C17B C12B C13B C14B 174.9(2)
C12B C13B C14B C15B 56.0(3)
C13B C14B C15B C16B -51.8(3)
C13B C14B C15B C20B -175.3(3)
O3B C11B C16B C15B -179.8(2)
C12B C11B C16B C15B -59.6(3)
C20B C15B C16B C11B 177.9(2)
C14B C15B C16B C11B 54.3(3)
C13B C12B C17B C18B 62.0(3)
C11B C12B C17B C18B -61.8(3)
C13B C12B C17B C19B -61.1(3)
C11B C12B C17B C19B 175.1(2)
